data_4513707
loop_
_publ_author_name
'S\'anchez-Guadarrama, Obdulia'
'Mendoza-Navarro, Fabiola'
'Cedillo-Cruz, Alberto'
'Jung-Cook, Helgi'
'Arenas-Garc\'ia, Jenniffer I.'
'Delgado-D\'iaz, Alejandra'
'Herrera-Ruiz, Dea'
'Morales-Rojas, Hugo'
'H\"opfl, Herbert'

_publ_section_title
;
 Chiral Resolution ofRS-Praziquantel via Diastereomeric Co-Crystal Pair
 Formation withl-Malic Acid
;
_journal_issue 1
_journal_name_full 'Crystal Growth &amp; Design'
_journal_page_first 307
_journal_paper_doi 10.1021/acs.cgd.5b01254
_journal_volume 16
_journal_year 2016
_chemical_formula_moiety 'C19 H24 N2 O2, C4 H6 O5'
_chemical_formula_sum 'C23 H30 N2 O7'
_chemical_formula_weight 446.49
_space_group_crystal_system monoclinic
_space_group_IT_number 4
_space_group_name_Hall 'P 2yb'
_space_group_name_H-M_alt 'P 1 21 1'
_symmetry_space_group_name_Hall 'P 2yb'
_symmetry_space_group_name_H-M 'P 1 21 1'
_atom_sites_solution_hydrogens geom
_atom_sites_solution_primary direct
_audit_creation_date 2015-08-20
_audit_creation_method
;
Olex2 1.2
(compiled 2015.01.26 svn.r3150 for OlexSys, GUI svn.r4998)
;
_cell_angle_alpha 90
_cell_angle_beta 112.765(10)
_cell_angle_gamma 90
_cell_formula_units_Z 2
_cell_length_a 10.6543(10)
_cell_length_b 8.4144(7)
_cell_length_c 13.5321(11)
_cell_measurement_reflns_used 6702
_cell_measurement_temperature 294.8(3)
_cell_measurement_theta_max 27.9970
_cell_measurement_theta_min 3.7980
_cell_volume 1118.64(19)
_computing_cell_refinement
;
CrysAlisPro, Agilent Technologies,
Version 1.171.37.35 (release 13-08-2014 CrysAlis171 .NET)
(compiled Aug 13 2014,18:06:01)
;
_computing_data_collection
;
CrysAlisPro, Agilent Technologies,
Version 1.171.37.35 (release 13-08-2014 CrysAlis171 .NET)
(compiled Aug 13 2014,18:06:01)
;
_computing_data_reduction
;
CrysAlisPro, Agilent Technologies,
Version 1.171.37.35 (release 13-08-2014 CrysAlis171 .NET)
(compiled Aug 13 2014,18:06:01)
;
_computing_molecular_graphics 'Olex2 (Dolomanov et al., 2009)'
_computing_publication_material 'Olex2 (Dolomanov et al., 2009)'
_computing_structure_refinement 'ShelXL (Sheldrick, 2008)'
_computing_structure_solution 'ShelXT (Sheldrick, 2015)'
_diffrn_ambient_environment air
_diffrn_ambient_temperature 294.8(3)
_diffrn_detector 'CCD plate'
_diffrn_detector_area_resol_mean 8.0769
_diffrn_detector_type EosS2
_diffrn_measured_fraction_theta_full 0.996
_diffrn_measured_fraction_theta_max 0.996
_diffrn_measurement_details
;
  1 omega    6.00   84.00   1.0000   16.7700
omega____ theta____ kappa____ phi______ frames
    -       15.2374   38.0000  -30.0000 78

  2 omega    5.00   83.00   1.0000   16.7700
omega____ theta____ kappa____ phi______ frames
    -       15.2374   57.0000  120.0000 78

  3 omega    3.00   82.00   1.0000   16.7700
omega____ theta____ kappa____ phi______ frames
    -       15.2374   57.0000   30.0000 79

  4 omega   36.00   63.00   1.0000   16.7700
omega____ theta____ kappa____ phi______ frames
    -       15.2374  178.0000  -90.0000 27

  5 omega   -9.00   83.00   1.0000   16.7700
omega____ theta____ kappa____ phi______ frames
    -       15.2374   77.0000 -150.0000 92

  6 omega   41.00   67.00   1.0000   16.7700
omega____ theta____ kappa____ phi______ frames
    -       15.2374  178.0000 -150.0000 26

  7 omega  -66.00  -19.00   1.0000   16.7700
omega____ theta____ kappa____ phi______ frames
    -      -16.0187  118.0000 -140.9208 47

  8 omega  -75.00  -33.00   1.0000   16.7700
omega____ theta____ kappa____ phi______ frames
    -      -16.0187  134.0000   53.3464 42

  9 omega  -54.00   31.00   1.0000   16.7700
omega____ theta____ kappa____ phi______ frames
    -       15.2374  -38.0000  -60.0000 85

 10 omega  -20.00   54.00   1.0000   16.7700
omega____ theta____ kappa____ phi______ frames
    -       15.2374  -99.0000   60.0000 74

 11 omega  -33.00   32.00   1.0000   16.7700
omega____ theta____ kappa____ phi______ frames
    -       15.2374  -57.0000 -150.0000 65
;
_diffrn_measurement_device 'four-circle diffractometer'
_diffrn_measurement_device_type 'SuperNova, Dual, Cu at zero, EosS2'
_diffrn_measurement_method '\w scans'
_diffrn_orient_matrix_UB_11 0.0227200000
_diffrn_orient_matrix_UB_12 0.0502258000
_diffrn_orient_matrix_UB_13 0.0456278000
_diffrn_orient_matrix_UB_21 -0.0178146000
_diffrn_orient_matrix_UB_22 0.0675668000
_diffrn_orient_matrix_UB_23 -0.0338538000
_diffrn_orient_matrix_UB_31 -0.0662855000
_diffrn_orient_matrix_UB_32 -0.0010292000
_diffrn_orient_matrix_UB_33 0.0007420000
_diffrn_radiation_monochromator mirror
_diffrn_radiation_probe x-ray
_diffrn_radiation_type MoK\a
_diffrn_radiation_wavelength 0.71073
_diffrn_reflns_av_R_equivalents 0.0379
_diffrn_reflns_av_unetI/netI 0.0314
_diffrn_reflns_laue_measured_fraction_full 0.996
_diffrn_reflns_laue_measured_fraction_max 0.996
_diffrn_reflns_limit_h_max 12
_diffrn_reflns_limit_h_min -12
_diffrn_reflns_limit_k_max 10
_diffrn_reflns_limit_k_min -10
_diffrn_reflns_limit_l_max 16
_diffrn_reflns_limit_l_min -16
_diffrn_reflns_number 14331
_diffrn_reflns_point_group_measured_fraction_full 0.997
_diffrn_reflns_point_group_measured_fraction_max 0.997
_diffrn_reflns_theta_full 24.998
_diffrn_reflns_theta_max 24.998
_diffrn_reflns_theta_min 3.825
_diffrn_source 'SuperNova (Mo) X-ray Source'
_exptl_absorpt_coefficient_mu 0.098
_exptl_absorpt_correction_T_max 1.00000
_exptl_absorpt_correction_T_min 0.67030
_exptl_absorpt_correction_type multi-scan
_exptl_absorpt_process_details
;
CrysAlisPro, Agilent Technologies,
Version 1.171.37.35 (release 13-08-2014 CrysAlis171 .NET)
(compiled Aug 13 2014,18:06:01)
Empirical absorption correction using spherical harmonics,
 implemented in SCALE3 ABSPACK scaling algorithm.
Empirical absorption correction using spherical harmonics,
 implemented in SCALE3 ABSPACK scaling algorithm.
;
_exptl_crystal_colour 'translucent colourless'
_exptl_crystal_density_diffrn 1.326
_exptl_crystal_description prism
_exptl_crystal_F_000 476
_exptl_crystal_size_max 0.2
_exptl_crystal_size_mid 0.2
_exptl_crystal_size_min 0.2
_refine_diff_density_max 0.301
_refine_diff_density_min -0.169
_refine_diff_density_rms 0.034
_refine_ls_abs_structure_details
;
 Flack x determined using 1394 quotients [(I+)-(I-)]/[(I+)+(I-)]
 (Parsons, Flack and Wagner, Acta Cryst. B69 (2013) 249-259).
;
_refine_ls_abs_structure_Flack 0.4(6)
_refine_ls_extinction_method none
_refine_ls_goodness_of_fit_ref 1.080
_refine_ls_hydrogen_treatment constr
_refine_ls_matrix_type full
_refine_ls_number_parameters 292
_refine_ls_number_reflns 3907
_refine_ls_number_restraints 1
_refine_ls_restrained_S_all 1.080
_refine_ls_R_factor_all 0.0488
_refine_ls_R_factor_gt 0.0434
_refine_ls_shift/su_max 0.000
_refine_ls_shift/su_mean 0.000
_refine_ls_structure_factor_coef Fsqd
_refine_ls_weighting_details 'w=1/[\s^2^(Fo^2^)+(0.0390P)^2^+0.3150P] where P=(Fo^2^+2Fc^2^)/3'
_refine_ls_weighting_scheme calc
_refine_ls_wR_factor_gt 0.0991
_refine_ls_wR_factor_ref 0.1028
_reflns_Friedel_coverage 0.862
_reflns_friedel_fraction_full 0.998
_reflns_friedel_fraction_max 0.998
_reflns_number_gt 3528
_reflns_number_total 3907
_reflns_threshold_expression 'I > 2\s(I)'
_cod_data_source_file cg5b01254_si_002.cif
_cod_data_source_block osgzwei
_cod_depositor_comments 'Adding full bibliography for 4513706--4513707.cif.'
_cod_original_cell_volume 1118.64(18)
_cod_database_code 4513707
_chemical_oxdiff_formula C23H30N2O7
_shelx_space_group_comment
;
The symmetry employed for this shelxl refinement is uniquely defined
by the following loop, which should always be used as a source of
symmetry information in preference to the above space-group names.
They are only intended as comments.
;
_reflns_odcompleteness_completeness 99.55
_reflns_odcompleteness_iscentric 1
_reflns_odcompleteness_theta 26.32
_olex2_refinement_description
;
1. Fixed Uiso
 At 1.2 times of:
  All C(H) groups, All C(H,H) groups
 At 1.5 times of:
  All O(H) groups
2.a Ternary CH refined with riding coordinates:
 C3(H3), C14(H14), C21(H21)
2.b Secondary CH2 refined with riding coordinates:
 C1(H1A,H1B), C4(H4A,H4B), C5(H5A,H5B), C6(H6A,H6B), C15(H15A,H15B), C16(H16A,
 H16B), C17(H17A,H17B), C18(H18A,H18B), C19(H19A,H19B), C22(H22A,H22B)
2.c Aromatic/amide H refined with riding coordinates:
 C9(H9), C10(H10), C11(H11), C12(H12)
2.d Idealised tetrahedral OH refined as rotating group:
 O4(H4), O6(H6), O7(H7)
;
_shelx_shelxl_version_number 2014/7
_olex2_submission_special_instructions 'No special instructions were received'

loop_
_space_group_symop_operation_xyz
'x, y, z'
'-x, y+1/2, -z'

loop_
_atom_site_label
_atom_site_type_symbol
_atom_site_fract_x
_atom_site_fract_y
_atom_site_fract_z
_atom_site_U_iso_or_equiv
_atom_site_adp_type
_atom_site_occupancy
_atom_site_site_symmetry_order
_atom_site_calc_flag
_atom_site_refinement_flags_posn
N1 N 0.1557(2) 0.1957(4) 0.10867(19) 0.0379(6) Uani 1 1 d .
N2 N 0.3429(3) 0.0112(4) 0.0699(2) 0.0432(7) Uani 1 1 d .
O1 O 0.4893(3) 0.0265(4) 0.24156(19) 0.0620(8) Uani 1 1 d .
O2 O -0.0720(2) 0.1880(4) 0.03999(18) 0.0534(7) Uani 1 1 d .
C1 C 0.2892(3) 0.1822(5) 0.1947(2) 0.0407(8) Uani 1 1 d .
H1A H 0.2787 0.1466 0.2592 0.049 Uiso 1 1 calc R
H1B H 0.3319 0.2861 0.2090 0.049 Uiso 1 1 calc R
C2 C 0.3804(3) 0.0683(4) 0.1686(3) 0.0409(8) Uani 1 1 d .
C3 C 0.2241(3) 0.0663(4) -0.0227(2) 0.0362(7) Uani 1 1 d .
H3 H 0.1542 -0.0166 -0.0403 0.043 Uiso 1 1 calc R
C4 C 0.1659(3) 0.2159(4) 0.0057(2) 0.0395(8) Uani 1 1 d .
H4A H 0.2243 0.3057 0.0086 0.047 Uiso 1 1 calc R
H4B H 0.0765 0.2372 -0.0490 0.047 Uiso 1 1 calc R
C5 C 0.4163(5) -0.1199(6) 0.0461(3) 0.0632(12) Uani 1 1 d .
H5A H 0.4885 -0.1552 0.1118 0.076 Uiso 1 1 calc R
H5B H 0.3545 -0.2083 0.0171 0.076 Uiso 1 1 calc R
C6 C 0.4743(5) -0.0725(6) -0.0302(4) 0.0708(13) Uani 1 1 d .
H6A H 0.5044 -0.1667 -0.0560 0.085 Uiso 1 1 calc R
H6B H 0.5536 -0.0067 0.0061 0.085 Uiso 1 1 calc R
C7 C 0.3771(4) 0.0175(5) -0.1245(3) 0.0484(9) Uani 1 1 d .
C8 C 0.2624(3) 0.0875(4) -0.1194(2) 0.0348(7) Uani 1 1 d .
C9 C 0.1789(4) 0.1757(5) -0.2064(3) 0.0496(9) Uani 1 1 d .
H9 H 0.1014 0.2239 -0.2043 0.059 Uiso 1 1 calc R
C10 C 0.2093(4) 0.1930(6) -0.2962(3) 0.0603(11) Uani 1 1 d .
H10 H 0.1525 0.2534 -0.3537 0.072 Uiso 1 1 calc R
C11 C 0.3213(4) 0.1228(6) -0.3014(3) 0.0606(11) Uani 1 1 d .
H11 H 0.3407 0.1333 -0.3625 0.073 Uiso 1 1 calc R
C12 C 0.4044(4) 0.0372(6) -0.2166(3) 0.0612(12) Uani 1 1 d .
H12 H 0.4818 -0.0097 -0.2199 0.073 Uiso 1 1 calc R
C13 C 0.0357(3) 0.1848(4) 0.1193(2) 0.0354(7) Uani 1 1 d .
C14 C 0.0348(3) 0.1765(4) 0.2307(2) 0.0347(7) Uani 1 1 d .
H14 H 0.1021 0.0973 0.2720 0.042 Uiso 1 1 calc R
C15 C -0.1035(4) 0.1259(5) 0.2278(3) 0.0535(10) Uani 1 1 d .
H15A H -0.1279 0.0234 0.1928 0.064 Uiso 1 1 calc R
H15B H -0.1720 0.2024 0.1868 0.064 Uiso 1 1 calc R
C16 C -0.0999(5) 0.1149(6) 0.3414(4) 0.0684(13) Uani 1 1 d .
H16A H -0.1888 0.0832 0.3385 0.082 Uiso 1 1 calc R
H16B H -0.0347 0.0344 0.3811 0.082 Uiso 1 1 calc R
C17 C -0.0609(5) 0.2722(7) 0.3986(4) 0.0715(14) Uani 1 1 d .
H17A H -0.0560 0.2613 0.4714 0.086 Uiso 1 1 calc R
H17B H -0.1301 0.3508 0.3624 0.086 Uiso 1 1 calc R
C18 C 0.0750(5) 0.3279(7) 0.4009(3) 0.0690(13) Uani 1 1 d .
H18A H 0.1457 0.2552 0.4439 0.083 Uiso 1 1 calc R
H18B H 0.0954 0.4321 0.4340 0.083 Uiso 1 1 calc R
C19 C 0.0746(4) 0.3367(5) 0.2877(3) 0.0470(9) Uani 1 1 d .
H19A H 0.0107 0.4175 0.2468 0.056 Uiso 1 1 calc R
H19B H 0.1645 0.3666 0.2919 0.056 Uiso 1 1 calc R
O3 O 0.5091(4) 0.3454(4) 0.4069(2) 0.0814(11) Uani 1 1 d .
O4 O 0.6195(3) 0.1153(4) 0.4359(2) 0.0626(8) Uani 1 1 d .
H4 H 0.5707 0.0989 0.3730 0.094 Uiso 1 1 calc GR
O5 O 0.8739(3) 0.3098(4) 0.7883(2) 0.0647(8) Uani 1 1 d .
O6 O 0.7564(3) 0.1364(4) 0.8400(2) 0.0611(8) Uani 1 1 d .
H6 H 0.8169 0.1528 0.8990 0.092 Uiso 1 1 calc GR
O7 O 0.6744(3) 0.4680(3) 0.5889(2) 0.0683(9) Uani 1 1 d .
H7 H 0.5975 0.4954 0.5493 0.102 Uiso 1 1 calc GR
C20 C 0.5963(4) 0.2573(5) 0.4629(3) 0.0454(9) Uani 1 1 d .
C21 C 0.6918(4) 0.3054(5) 0.5740(3) 0.0438(9) Uani 1 1 d .
H21 H 0.7854 0.2887 0.5798 0.053 Uiso 1 1 calc R
C22 C 0.6687(3) 0.2040(5) 0.6580(3) 0.0459(9) Uani 1 1 d .
H22A H 0.5815 0.2316 0.6604 0.055 Uiso 1 1 calc R
H22B H 0.6649 0.0932 0.6374 0.055 Uiso 1 1 calc R
C23 C 0.7777(3) 0.2243(4) 0.7677(3) 0.0396(8) Uani 1 1 d .

loop_
_atom_site_aniso_label
_atom_site_aniso_U_11
_atom_site_aniso_U_22
_atom_site_aniso_U_33
_atom_site_aniso_U_23
_atom_site_aniso_U_13
_atom_site_aniso_U_12
N1 0.0334(13) 0.0541(17) 0.0247(13) 0.0011(13) 0.0094(10) 0.0050(13)
N2 0.0560(18) 0.0402(17) 0.0297(15) 0.0023(13) 0.0125(13) 0.0155(14)
O1 0.0480(15) 0.092(2) 0.0339(13) -0.0066(14) 0.0023(11) 0.0285(15)
O2 0.0347(12) 0.090(2) 0.0293(11) -0.0010(14) 0.0054(9) 0.0066(14)
C1 0.0352(17) 0.054(2) 0.0298(16) -0.0051(16) 0.0088(13) 0.0045(17)
C2 0.0416(18) 0.047(2) 0.0320(17) -0.0019(16) 0.0115(14) 0.0031(16)
C3 0.0409(17) 0.0378(19) 0.0270(16) -0.0003(14) 0.0101(13) -0.0044(14)
C4 0.0393(17) 0.049(2) 0.0299(16) 0.0057(16) 0.0132(13) 0.0048(16)
C5 0.086(3) 0.059(3) 0.045(2) 0.005(2) 0.026(2) 0.032(2)
C6 0.068(3) 0.082(3) 0.066(3) 0.010(2) 0.031(2) 0.027(3)
C7 0.048(2) 0.060(2) 0.0398(19) 0.0010(18) 0.0193(16) 0.0048(19)
C8 0.0386(17) 0.0366(19) 0.0274(15) -0.0051(14) 0.0107(13) -0.0055(15)
C9 0.062(2) 0.053(2) 0.0370(18) 0.0055(17) 0.0232(16) 0.011(2)
C10 0.080(3) 0.065(3) 0.0359(19) 0.010(2) 0.0234(19) 0.006(3)
C11 0.069(3) 0.080(3) 0.043(2) -0.002(2) 0.0324(19) -0.011(2)
C12 0.057(2) 0.084(3) 0.053(2) 0.000(2) 0.032(2) 0.007(2)
C13 0.0356(17) 0.0379(18) 0.0304(16) -0.0002(15) 0.0103(13) 0.0071(15)
C14 0.0366(16) 0.0369(18) 0.0307(15) 0.0028(14) 0.0132(12) 0.0066(14)
C15 0.052(2) 0.062(3) 0.054(2) -0.0008(19) 0.0278(18) -0.0030(19)
C16 0.073(3) 0.084(3) 0.066(3) 0.015(3) 0.047(2) 0.005(3)
C17 0.085(3) 0.095(4) 0.049(2) 0.002(2) 0.042(2) 0.018(3)
C18 0.080(3) 0.089(4) 0.045(2) -0.021(2) 0.031(2) -0.003(3)
C19 0.053(2) 0.050(2) 0.041(2) -0.0051(17) 0.0213(17) 0.0020(18)
O3 0.091(2) 0.077(2) 0.0432(16) -0.0034(16) -0.0109(16) 0.0247(19)
O4 0.0601(17) 0.074(2) 0.0360(14) -0.0127(14) -0.0009(12) 0.0164(15)
O5 0.0497(16) 0.077(2) 0.0477(16) 0.0134(15) -0.0033(12) -0.0212(15)
O6 0.0597(17) 0.082(2) 0.0331(13) 0.0022(14) 0.0084(11) -0.0183(15)
O7 0.084(2) 0.0502(18) 0.0503(17) -0.0022(14) 0.0042(14) -0.0051(15)
C20 0.044(2) 0.056(2) 0.0345(19) -0.0018(17) 0.0135(16) -0.0007(18)
C21 0.0412(19) 0.050(2) 0.0355(19) 0.0010(17) 0.0101(15) -0.0011(17)
C22 0.0441(19) 0.051(2) 0.0353(17) -0.0022(17) 0.0071(14) -0.0090(18)
C23 0.0381(18) 0.044(2) 0.0327(17) 0.0005(16) 0.0097(14) 0.0009(16)

loop_
_atom_type_symbol
_atom_type_description
_atom_type_scat_dispersion_real
_atom_type_scat_dispersion_imag
_atom_type_scat_source
C C 0.0033 0.0016 'International Tables Vol C Tables 4.2.6.8 and 6.1.1.4'
H H 0.0000 0.0000 'International Tables Vol C Tables 4.2.6.8 and 6.1.1.4'
N N 0.0061 0.0033 'International Tables Vol C Tables 4.2.6.8 and 6.1.1.4'
O O 0.0106 0.0060 'International Tables Vol C Tables 4.2.6.8 and 6.1.1.4'

loop_
_geom_angle_atom_site_label_1
_geom_angle_atom_site_label_2
_geom_angle_atom_site_label_3
_geom_angle
C4 N1 C1 111.5(3)
C13 N1 C1 125.9(3)
C13 N1 C4 122.6(2)
C2 N2 C3 124.6(3)
C2 N2 C5 121.2(3)
C5 N2 C3 114.1(3)
N1 C1 H1A 109.1
N1 C1 H1B 109.1
N1 C1 C2 112.6(3)
H1A C1 H1B 107.8
C2 C1 H1A 109.1
C2 C1 H1B 109.1
N2 C2 C1 119.9(3)
O1 C2 N2 121.3(3)
O1 C2 C1 118.8(3)
N2 C3 H3 107.8
N2 C3 C4 110.3(3)
N2 C3 C8 109.9(3)
C4 C3 H3 107.8
C4 C3 C8 113.1(3)
C8 C3 H3 107.8
N1 C4 C3 109.6(3)
N1 C4 H4A 109.7
N1 C4 H4B 109.7
C3 C4 H4A 109.7
C3 C4 H4B 109.7
H4A C4 H4B 108.2
N2 C5 H5A 109.4
N2 C5 H5B 109.4
H5A C5 H5B 108.0
C6 C5 N2 111.2(4)
C6 C5 H5A 109.4
C6 C5 H5B 109.4
C5 C6 H6A 108.8
C5 C6 H6B 108.8
C5 C6 C7 113.6(4)
H6A C6 H6B 107.7
C7 C6 H6A 108.8
C7 C6 H6B 108.8
C8 C7 C6 120.4(3)
C8 C7 C12 119.2(3)
C12 C7 C6 120.4(4)
C7 C8 C3 121.9(3)
C7 C8 C9 118.4(3)
C9 C8 C3 119.7(3)
C8 C9 H9 119.6
C10 C9 C8 120.8(4)
C10 C9 H9 119.6
C9 C10 H10 119.7
C11 C10 C9 120.7(4)
C11 C10 H10 119.7
C10 C11 H11 120.4
C12 C11 C10 119.2(4)
C12 C11 H11 120.4
C7 C12 H12 119.1
C11 C12 C7 121.8(4)
C11 C12 H12 119.1
N1 C13 C14 118.9(2)
O2 C13 N1 120.7(3)
O2 C13 C14 120.4(3)
C13 C14 H14 108.2
C13 C14 C15 111.5(3)
C13 C14 C19 110.8(3)
C15 C14 H14 108.2
C15 C14 C19 109.7(3)
C19 C14 H14 108.2
C14 C15 H15A 109.6
C14 C15 H15B 109.6
C14 C15 C16 110.2(3)
H15A C15 H15B 108.1
C16 C15 H15A 109.6
C16 C15 H15B 109.6
C15 C16 H16A 109.4
C15 C16 H16B 109.4
H16A C16 H16B 108.0
C17 C16 C15 111.0(4)
C17 C16 H16A 109.4
C17 C16 H16B 109.4
C16 C17 H17A 109.5
C16 C17 H17B 109.5
C16 C17 C18 110.7(4)
H17A C17 H17B 108.1
C18 C17 H17A 109.5
C18 C17 H17B 109.5
C17 C18 H18A 109.4
C17 C18 H18B 109.4
C17 C18 C19 111.3(3)
H18A C18 H18B 108.0
C19 C18 H18A 109.4
C19 C18 H18B 109.4
C14 C19 C18 110.8(3)
C14 C19 H19A 109.5
C14 C19 H19B 109.5
C18 C19 H19A 109.5
C18 C19 H19B 109.5
H19A C19 H19B 108.1
C20 O4 H4 109.5
C23 O6 H6 109.5
C21 O7 H7 109.5
O3 C20 O4 125.1(4)
O3 C20 C21 121.5(4)
O4 C20 C21 113.5(3)
O7 C21 C20 109.2(3)
O7 C21 H21 108.3
O7 C21 C22 111.8(3)
C20 C21 H21 108.3
C20 C21 C22 110.8(3)
C22 C21 H21 108.3
C21 C22 H22A 109.0
C21 C22 H22B 109.0
H22A C22 H22B 107.8
C23 C22 C21 113.0(3)
C23 C22 H22A 109.0
C23 C22 H22B 109.0
O5 C23 O6 123.0(3)
O5 C23 C22 124.5(3)
O6 C23 C22 112.5(3)

loop_
_geom_bond_atom_site_label_1
_geom_bond_atom_site_label_2
_geom_bond_distance
N1 C1 1.453(4)
N1 C4 1.449(4)
N1 C13 1.344(4)
N2 C2 1.327(4)
N2 C3 1.470(4)
N2 C5 1.458(5)
O1 C2 1.248(4)
O2 C13 1.232(4)
C1 H1A 0.9700
C1 H1B 0.9700
C1 C2 1.501(5)
C3 H3 0.9800
C3 C4 1.517(5)
C3 C8 1.524(4)
C4 H4A 0.9700
C4 H4B 0.9700
C5 H5A 0.9700
C5 H5B 0.9700
C5 C6 1.450(6)
C6 H6A 0.9700
C6 H6B 0.9700
C6 C7 1.500(6)
C7 C8 1.382(5)
C7 C12 1.396(5)
C8 C9 1.385(5)
C9 H9 0.9300
C9 C10 1.382(5)
C10 H10 0.9300
C10 C11 1.358(6)
C11 H11 0.9300
C11 C12 1.354(6)
C12 H12 0.9300
C13 C14 1.513(4)
C14 H14 0.9800
C14 C15 1.519(5)
C14 C19 1.529(5)
C15 H15A 0.9700
C15 H15B 0.9700
C15 C16 1.526(5)
C16 H16A 0.9700
C16 H16B 0.9700
C16 C17 1.508(7)
C17 H17A 0.9700
C17 H17B 0.9700
C17 C18 1.511(6)
C18 H18A 0.9700
C18 H18B 0.9700
C18 C19 1.531(5)
C19 H19A 0.9700
C19 H19B 0.9700
O3 C20 1.201(5)
O4 H4 0.8200
O4 C20 1.301(5)
O5 C23 1.194(4)
O6 H6 0.8200
O6 C23 1.315(4)
O7 H7 0.8200
O7 C21 1.406(5)
C20 C21 1.508(5)
C21 H21 0.9800
C21 C22 1.516(5)
C22 H22A 0.9700
C22 H22B 0.9700
C22 C23 1.498(4)

loop_
_geom_torsion_atom_site_label_1
_geom_torsion_atom_site_label_2
_geom_torsion_atom_site_label_3
_geom_torsion_atom_site_label_4
_geom_torsion
N1 C1 C2 N2 9.7(5)
N1 C1 C2 O1 -168.6(3)
N1 C13 C14 C15 -166.6(3)
N1 C13 C14 C19 70.9(4)
N2 C3 C4 N1 -46.0(4)
N2 C3 C8 C7 18.2(4)
N2 C3 C8 C9 -163.5(3)
N2 C5 C6 C7 -46.2(6)
O2 C13 C14 C15 16.4(5)
O2 C13 C14 C19 -106.1(4)
C1 N1 C4 C3 66.1(4)
C1 N1 C13 O2 -175.4(4)
C1 N1 C13 C14 7.6(5)
C2 N2 C3 C4 10.2(5)
C2 N2 C3 C8 135.5(3)
C2 N2 C5 C6 -118.9(4)
C3 N2 C2 O1 -173.4(3)
C3 N2 C2 C1 8.3(5)
C3 N2 C5 C6 63.6(5)
C3 C8 C9 C10 -178.2(4)
C4 N1 C1 C2 -46.8(4)
C4 N1 C13 O2 1.7(5)
C4 N1 C13 C14 -175.3(3)
C4 C3 C8 C7 142.0(3)
C4 C3 C8 C9 -39.7(4)
C5 N2 C2 O1 9.3(6)
C5 N2 C2 C1 -168.9(4)
C5 N2 C3 C4 -172.4(3)
C5 N2 C3 C8 -47.1(4)
C5 C6 C7 C8 18.5(6)
C5 C6 C7 C12 -164.1(4)
C6 C7 C8 C3 -4.7(6)
C6 C7 C8 C9 177.0(4)
C6 C7 C12 C11 -177.5(5)
C7 C8 C9 C10 0.2(6)
C8 C3 C4 N1 -169.5(3)
C8 C7 C12 C11 -0.2(7)
C8 C9 C10 C11 0.5(7)
C9 C10 C11 C12 -1.0(7)
C10 C11 C12 C7 0.9(7)
C12 C7 C8 C3 178.0(4)
C12 C7 C8 C9 -0.3(6)
C13 N1 C1 C2 130.5(4)
C13 N1 C4 C3 -111.3(4)
C13 C14 C15 C16 178.6(3)
C13 C14 C19 C18 -179.5(3)
C14 C15 C16 C17 58.7(5)
C15 C14 C19 C18 57.0(4)
C15 C16 C17 C18 -57.0(5)
C16 C17 C18 C19 55.5(5)
C17 C18 C19 C14 -55.8(5)
C19 C14 C15 C16 -58.2(4)
O3 C20 C21 O7 -9.5(5)
O3 C20 C21 C22 114.0(4)
O4 C20 C21 O7 170.1(3)
O4 C20 C21 C22 -66.3(4)
O7 C21 C22 C23 -69.2(4)
C20 C21 C22 C23 168.8(3)
C21 C22 C23 O5 -0.5(6)
C21 C22 C23 O6 179.7(3)
